data_4061695
_journal_name_full Organometallics
_journal_paper_doi 10.1021/om050553o
_journal_year 2005
_chemical_formula_sum 'C16 H29 Cl2 N2 Rh'
_chemical_formula_weight 423.22
_space_group_IT_number 15
_symmetry_cell_setting monoclinic
_symmetry_space_group_name_Hall '-C 2yc'
_symmetry_space_group_name_H-M 'C 1 2/c 1'
_cell_angle_alpha 90.00
_cell_angle_beta 94.644(4)
_cell_angle_gamma 90.00
_cell_formula_units_Z 8
_cell_length_a 13.5331(6)
_cell_length_b 12.0370(4)
_cell_length_c 22.7027(8)
_cell_measurement_temperature 133(2)
_cell_volume 3686.1(2)
_diffrn_ambient_temperature 133(2)
_exptl_crystal_density_diffrn 1.525
_cod_original_sg_symbol_H-M 'C 2/c'
_cod_database_code 4061695

loop_
_symmetry_equiv_pos_as_xyz
'x, y, z'
'-x, y, -z+1/2'
'x+1/2, y+1/2, z'
'-x+1/2, y+1/2, -z+1/2'
'-x, -y, -z'
'x, -y, z-1/2'
'-x+1/2, -y+1/2, -z'
'x+1/2, -y+1/2, z-1/2'

loop_
_atom_site_label
_atom_site_type_symbol
_atom_site_fract_x
_atom_site_fract_y
_atom_site_fract_z
_atom_site_U_iso_or_equiv
_atom_site_adp_type
_atom_site_occupancy
_atom_site_symmetry_multiplicity
_atom_site_calc_flag
_atom_site_refinement_flags
_atom_site_disorder_assembly
_atom_site_disorder_group
Rh Rh 0.336581(10) 0.818746(11) 0.340633(6) 0.01083(4) Uani 1 1 d . . .
Cl1 Cl 0.36416(3) 0.71569(4) 0.25257(2) 0.01817(9) Uani 1 1 d . . .
Cl2 Cl 0.12192(4) 0.55211(4) 0.40221(2) 0.02342(11) Uani 1 1 d . . .
N1 N 0.33279(12) 0.66435(13) 0.38202(7) 0.0142(3) Uani 1 1 d . . .
H01 H 0.2791(17) 0.6425(19) 0.3877(9) 0.014(5) Uiso 1 1 d . . .
N2 N 0.49537(12) 0.81762(14) 0.35831(7) 0.0139(3) Uani 1 1 d . . .
H02 H 0.5177(16) 0.7987(18) 0.3264(10) 0.014(6) Uiso 1 1 d . . .
H03 H 0.5162(16) 0.881(2) 0.3677(10) 0.019(6) Uiso 1 1 d . . .
C1 C 0.38164(15) 0.48211(16) 0.42105(9) 0.0195(4) Uani 1 1 d . . .
H1A H 0.3100 0.4717 0.4220 0.023 Uiso 1 1 calc R . .
H1B H 0.4137 0.4757 0.4612 0.023 Uiso 1 1 calc R . .
H1C H 0.4081 0.4251 0.3958 0.023 Uiso 1 1 calc R . .
C2 C 0.40181(14) 0.59527(15) 0.39669(8) 0.0141(3) Uani 1 1 d . . .
C3 C 0.50852(14) 0.62294(16) 0.38968(9) 0.0172(4) Uani 1 1 d . . .
H3A H 0.5219 0.6087 0.3481 0.021 Uiso 1 1 calc R . .
H3B H 0.5506 0.5715 0.4148 0.021 Uiso 1 1 calc R . .
C4 C 0.54048(13) 0.74250(15) 0.40543(8) 0.0150(3) Uani 1 1 d . . .
C5 C 0.65446(14) 0.74832(18) 0.40692(9) 0.0218(4) Uani 1 1 d . . .
H5A H 0.6761 0.7201 0.3696 0.026 Uiso 1 1 calc R . .
H5B H 0.6837 0.7030 0.4397 0.026 Uiso 1 1 calc R . .
H5C H 0.6760 0.8256 0.4124 0.026 Uiso 1 1 calc R . .
C6 C 0.50724(15) 0.77965(17) 0.46479(8) 0.0194(4) Uani 1 1 d . . .
H6A H 0.5308 0.8554 0.4733 0.023 Uiso 1 1 calc R . .
H6B H 0.5348 0.7294 0.4959 0.023 Uiso 1 1 calc R . .
H6C H 0.4347 0.7781 0.4634 0.023 Uiso 1 1 calc R . .
C11 C 0.22562(13) 0.89714(15) 0.38976(8) 0.0136(3) Uani 1 1 d . . .
C12 C 0.18341(13) 0.87081(15) 0.33136(8) 0.0145(3) Uani 1 1 d . . .
C13 C 0.23713(14) 0.93261(15) 0.29014(8) 0.0148(3) Uani 1 1 d . . .
C14 C 0.31361(14) 0.99352(15) 0.32247(9) 0.0161(4) Uani 1 1 d . . .
C15 C 0.30604(13) 0.97281(15) 0.38495(8) 0.0143(3) Uani 1 1 d . . .
C16 C 0.18889(15) 0.85417(17) 0.44588(8) 0.0193(4) Uani 1 1 d . . .
H16A H 0.1312 0.8976 0.4556 0.023 Uiso 1 1 calc R . .
H16B H 0.2415 0.8607 0.4780 0.023 Uiso 1 1 calc R . .
H16C H 0.1699 0.7760 0.4408 0.023 Uiso 1 1 calc R . .
C17 C 0.09127(14) 0.80400(16) 0.31642(9) 0.0205(4) Uani 1 1 d . . .
H17A H 0.0332 0.8528 0.3157 0.025 Uiso 1 1 calc R . .
H17B H 0.0858 0.7460 0.3463 0.025 Uiso 1 1 calc R . .
H17C H 0.0946 0.7695 0.2775 0.025 Uiso 1 1 calc R . .
C18 C 0.21456(16) 0.93341(17) 0.22484(8) 0.0223(4) Uani 1 1 d . . .
H18A H 0.1619 0.9874 0.2143 0.027 Uiso 1 1 calc R . .
H18B H 0.1927 0.8593 0.2115 0.027 Uiso 1 1 calc R . .
H18C H 0.2742 0.9541 0.2057 0.027 Uiso 1 1 calc R . .
C19 C 0.38383(16) 1.07350(17) 0.29747(10) 0.0239(4) Uani 1 1 d . . .
H19A H 0.3946 1.0518 0.2569 0.029 Uiso 1 1 calc R . .
H19B H 0.4472 1.0725 0.3217 0.029 Uiso 1 1 calc R . .
H19C H 0.3557 1.1485 0.2975 0.029 Uiso 1 1 calc R . .
C20 C 0.36511(15) 1.02942(17) 0.43441(9) 0.0202(4) Uani 1 1 d . . .
H20A H 0.3382 1.1039 0.4400 0.024 Uiso 1 1 calc R . .
H20B H 0.4343 1.0354 0.4250 0.024 Uiso 1 1 calc R . .
H20C H 0.3617 0.9862 0.4708 0.024 Uiso 1 1 calc R . .

loop_
_atom_site_aniso_label
_atom_site_aniso_U_11
_atom_site_aniso_U_22
_atom_site_aniso_U_33
_atom_site_aniso_U_23
_atom_site_aniso_U_13
_atom_site_aniso_U_12
Rh 0.01074(6) 0.01081(7) 0.01087(6) 0.00089(5) 0.00044(4) 0.00021(5)
Cl1 0.0198(2) 0.0202(2) 0.0148(2) -0.00267(17) 0.00263(17) -0.00032(17)
Cl2 0.0175(2) 0.0213(2) 0.0315(3) 0.0022(2) 0.00223(19) -0.00557(18)
N1 0.0134(7) 0.0149(8) 0.0145(7) 0.0008(6) 0.0019(6) -0.0017(6)
N2 0.0139(7) 0.0133(7) 0.0146(7) -0.0001(6) 0.0018(6) -0.0009(6)
C1 0.0229(9) 0.0132(9) 0.0219(9) 0.0041(7) -0.0010(8) -0.0008(7)
C2 0.0164(8) 0.0140(8) 0.0117(8) -0.0013(7) 0.0001(7) -0.0015(7)
C3 0.0158(8) 0.0147(9) 0.0210(9) 0.0016(7) 0.0007(7) 0.0033(7)
C4 0.0133(8) 0.0155(8) 0.0158(8) 0.0020(7) -0.0010(7) 0.0004(7)
C5 0.0134(9) 0.0248(10) 0.0266(10) 0.0029(8) -0.0018(8) 0.0003(8)
C6 0.0212(9) 0.0216(9) 0.0149(9) -0.0008(8) -0.0021(7) -0.0022(8)
C11 0.0119(8) 0.0147(8) 0.0142(8) -0.0001(7) 0.0012(6) 0.0033(7)
C12 0.0135(8) 0.0140(8) 0.0158(8) -0.0004(7) -0.0007(7) 0.0030(7)
C13 0.0169(8) 0.0130(8) 0.0143(8) 0.0018(7) -0.0009(7) 0.0041(7)
C14 0.0170(8) 0.0122(8) 0.0189(9) 0.0037(7) 0.0015(7) 0.0029(7)
C15 0.0147(8) 0.0115(8) 0.0166(8) -0.0007(7) -0.0002(7) 0.0018(7)
C16 0.0192(9) 0.0219(9) 0.0172(9) 0.0014(8) 0.0045(8) 0.0034(8)
C17 0.0155(9) 0.0214(10) 0.0238(10) -0.0023(8) -0.0043(7) -0.0028(7)
C18 0.0284(11) 0.0233(10) 0.0143(9) 0.0029(8) -0.0035(8) 0.0039(8)
C19 0.0235(10) 0.0186(10) 0.0300(11) 0.0079(8) 0.0057(9) -0.0019(8)
C20 0.0187(9) 0.0189(9) 0.0224(10) -0.0059(8) -0.0021(8) 0.0004(8)

loop_
_geom_bond_atom_site_label_1
_geom_bond_atom_site_label_2
_geom_bond_distance
_geom_bond_site_symmetry_2
_geom_bond_publ_flag
Rh N1 2.0851(16) . ?
Rh N2 2.1539(16) . ?
Rh C11 2.1588(17) . ?
Rh C12 2.1595(18) . ?
Rh C14 2.1614(18) . ?
Rh C15 2.1654(18) . ?
Rh C13 2.1804(18) . ?
Rh Cl1 2.4074(5) . ?
N1 C2 1.274(2) . ?
N2 C4 1.493(2) . ?
C1 C2 1.503(3) . ?
C2 C3 1.503(3) . ?
C3 C4 1.537(3) . ?
C4 C6 1.522(3) . ?
C4 C5 1.542(3) . ?
C11 C15 1.430(3) . ?
C11 C12 1.436(3) . ?
C11 C16 1.497(3) . ?
C12 C13 1.438(3) . ?
C12 C17 1.499(3) . ?
C13 C14 1.423(3) . ?
C13 C18 1.489(3) . ?
C14 C15 1.452(3) . ?
C14 C19 1.496(3) . ?
C15 C20 1.490(3) . ?
